data_2225637
loop_
_publ_author_name
'Jotani, Mukesh M.'
'Baldaniya, Bharat B.'
'Tiekink, Edward R. T.'

_publ_section_title
;
 Ethyl
 2-(2-acetoxybenzylidene)-7-methyl-3-oxo-5-phenyl-2,3-dihydro-5<i>H</i>-1,3-thiazolo[3,2-<i>a</i>]pyrimidine-6-carboxylate
;
_journal_coeditor_code LH5004
_journal_issue 4
_journal_name_full 'Acta Crystallographica Section E'
_journal_page_first o762
_journal_page_last o763
_journal_paper_doi 10.1107/S1600536810007853
_journal_volume 66
_journal_year 2010
_chemical_formula_iupac 'C25 H22 N2 O5 S'
_chemical_formula_moiety 'C25 H22 N2 O5 S'
_chemical_formula_sum 'C25 H22 N2 O5 S'
_chemical_formula_weight 462.51
_chemical_name_systematic
;
Ethyl 2-(2-acetoxybenzylidene)-7-methyl-3-oxo-5-phenyl-2,3-dihydro-5<i>H</i>-
1,3-thiazolo[3,2-<i>a</i>]pyrimidine-6-carboxylate
;
_space_group_IT_number 2
_symmetry_cell_setting triclinic
_symmetry_space_group_name_Hall '-P 1'
_symmetry_space_group_name_H-M 'P -1'
_atom_sites_solution_hydrogens geom
_atom_sites_solution_primary direct
_atom_sites_solution_secondary difmap
_audit_creation_method SHELXL-97
_cell_angle_alpha 87.939(2)
_cell_angle_beta 89.680(2)
_cell_angle_gamma 75.287(2)
_cell_formula_units_Z 2
_cell_length_a 8.4236(3)
_cell_length_b 9.6807(3)
_cell_length_c 14.3345(5)
_cell_measurement_reflns_used 5176
_cell_measurement_temperature 293(2)
_cell_measurement_theta_max 31.3
_cell_measurement_theta_min 2.2
_cell_volume 1129.86(7)
_computing_cell_refinement 'APEX2 andSAINT (Bruker, 2004)'
_computing_data_collection 'APEX2 (Bruker, 2004)'
_computing_data_reduction 'SAINT and XPREP (Bruker, 2004)'
_computing_molecular_graphics 'ORTEP-3 (Farrugia, 1997) and DIAMOND (Brandenburg, 2006)'
_computing_publication_material 'publCIF (Westrip, 2010)'
_computing_structure_refinement 'SHELXL97 (Sheldrick, 2008) and PLATON (Spek, 2009)'
_computing_structure_solution 'SHELXS97 (Sheldrick, 2008)'
_diffrn_ambient_temperature 293(2)
_diffrn_measured_fraction_theta_full 0.998
_diffrn_measured_fraction_theta_max 0.998
_diffrn_measurement_device_type 'Bruker SMART APEX CCD diffractometer'
_diffrn_measurement_method '\w and \f scans'
_diffrn_radiation_monochromator graphite
_diffrn_radiation_source 'fine-focus sealed tube'
_diffrn_radiation_type MoK\a
_diffrn_radiation_wavelength 0.71073
_diffrn_reflns_av_R_equivalents 0.024
_diffrn_reflns_av_sigmaI/netI 0.016
_diffrn_reflns_limit_h_max 10
_diffrn_reflns_limit_h_min -10
_diffrn_reflns_limit_k_max 11
_diffrn_reflns_limit_k_min -11
_diffrn_reflns_limit_l_max 17
_diffrn_reflns_limit_l_min -17
_diffrn_reflns_number 20701
_diffrn_reflns_theta_full 25.0
_diffrn_reflns_theta_max 25.0
_diffrn_reflns_theta_min 1.4
_diffrn_standards_decay_% 0
_diffrn_standards_number 0
_exptl_absorpt_coefficient_mu 0.183
_exptl_absorpt_correction_T_max 0.965
_exptl_absorpt_correction_T_min 0.920
_exptl_absorpt_correction_type multi-scan
_exptl_absorpt_process_details '(SADABS; Sheldrick, 1996)'
_exptl_crystal_colour yellow
_exptl_crystal_density_diffrn 1.359
_exptl_crystal_density_method 'not measured'
_exptl_crystal_description block
_exptl_crystal_F_000 484
_exptl_crystal_size_max 0.47
_exptl_crystal_size_mid 0.35
_exptl_crystal_size_min 0.20
_refine_diff_density_max 0.36
_refine_diff_density_min -0.31
_refine_ls_extinction_method none
_refine_ls_goodness_of_fit_ref 1.06
_refine_ls_hydrogen_treatment constr
_refine_ls_matrix_type full
_refine_ls_number_parameters 301
_refine_ls_number_reflns 3969
_refine_ls_number_restraints 0
_refine_ls_restrained_S_all 1.06
_refine_ls_R_factor_all 0.052
_refine_ls_R_factor_gt 0.044
_refine_ls_shift/su_max 0.002
_refine_ls_shift/su_mean 0.000
_refine_ls_structure_factor_coef Fsqd
_refine_ls_weighting_details 'calc w=1/[\s^2^(Fo^2^)+(0.0721P)^2^+0.4966P] where P=(Fo^2^+2Fc^2^)/3'
_refine_ls_weighting_scheme calc
_refine_ls_wR_factor_gt 0.121
_refine_ls_wR_factor_ref 0.137
_reflns_number_gt 3438
_reflns_number_total 3969
_reflns_threshold_expression I>2\s(I)
_cod_data_source_file lh5004.cif
_cod_data_source_block I
_cod_database_code 2225637
_cod_database_fobs_code 2225637

loop_
_symmetry_equiv_pos_as_xyz
'x, y, z'
'-x, -y, -z'

loop_
_atom_site_type_symbol
_atom_site_label
_atom_site_fract_x
_atom_site_fract_y
_atom_site_fract_z
_atom_site_U_iso_or_equiv
_atom_site_adp_type
_atom_site_calc_flag
_atom_site_refinement_flags
_atom_site_occupancy
_atom_site_disorder_assembly
_atom_site_disorder_group
S S1 0.19582(7) 0.35035(6) 0.10853(4) 0.0550(2) Uani d . 1 . .
O O1 0.8697(2) 0.4977(2) 0.28339(16) 0.0886(6) Uani d . 1 . .
O O2 0.87965(18) 0.27940(18) 0.33559(11) 0.0604(4) Uani d . 1 . .
O O3 0.44199(18) 0.03161(15) 0.25695(11) 0.0563(4) Uani d . 1 . .
O O4 -0.00662(19) -0.14186(16) 0.17321(11) 0.0590(4) Uani d . 1 . .
O O5 -0.1285(3) -0.0711(3) 0.30616(14) 0.1097(9) Uani d . 1 . .
N N1 0.4187(2) 0.4897(2) 0.14656(13) 0.0568(5) Uani d . 1 . .
N N2 0.45080(18) 0.25926(16) 0.21508(10) 0.0387(4) Uani d . 1 . .
C C1 0.3732(2) 0.3754(2) 0.16117(13) 0.0447(5) Uani d . 1 . .
C C2 0.5865(2) 0.2654(2) 0.27852(12) 0.0383(4) Uani d . 1 . .
H H2 0.6743 0.1775 0.2736 0.046 Uiso calc R 1 . .
C C3 0.6520(2) 0.3922(2) 0.24663(13) 0.0433(4) Uani d . 1 . .
C C4 0.5692(3) 0.4949(2) 0.18730(15) 0.0524(5) Uani d . 1 . .
C C5 0.5251(2) 0.2766(2) 0.37843(12) 0.0377(4) Uani d . 1 . .
C C6 0.4075(3) 0.3956(2) 0.40504(15) 0.0496(5) Uani d . 1 . .
H H6 0.3675 0.4700 0.3618 0.060 Uiso calc R 1 . .
C C7 0.3486(3) 0.4053(3) 0.49501(17) 0.0640(6) Uani d . 1 . .
H H7 0.2689 0.4858 0.5121 0.077 Uiso calc R 1 . .
C C8 0.4071(3) 0.2968(3) 0.55903(16) 0.0664(7) Uani d . 1 . .
H H8 0.3666 0.3029 0.6196 0.080 Uiso calc R 1 . .
C C9 0.5252(4) 0.1794(3) 0.53393(16) 0.0690(7) Uani d . 1 . .
H H9 0.5663 0.1062 0.5779 0.083 Uiso calc R 1 . .
C C10 0.5843(3) 0.1683(2) 0.44344(15) 0.0552(5) Uani d . 1 . .
H H10 0.6640 0.0875 0.4267 0.066 Uiso calc R 1 . .
C C11 0.8095(3) 0.3985(2) 0.28807(14) 0.0492(5) Uani d . 1 . .
C C12 1.0308(3) 0.2780(3) 0.38364(18) 0.0651(6) Uani d . 1 . .
H H12A 1.1119 0.2944 0.3392 0.078 Uiso calc R 1 . .
H H12B 1.0113 0.3533 0.4284 0.078 Uiso calc R 1 . .
C C13 1.0905(4) 0.1404(4) 0.4313(3) 0.1057(12) Uani d . 1 . .
H H13A 1.0139 0.1285 0.4789 0.158 Uiso calc R 1 . .
H H13B 1.1952 0.1352 0.4593 0.158 Uiso calc R 1 . .
H H13C 1.1019 0.0661 0.3872 0.158 Uiso calc R 1 . .
C C14 0.6204(4) 0.6257(3) 0.1538(2) 0.0819(9) Uani d . 1 . .
H H14A 0.7278 0.6218 0.1777 0.123 Uiso calc R 1 . .
H H14B 0.5436 0.7094 0.1755 0.123 Uiso calc R 1 . .
H H14C 0.6227 0.6296 0.0868 0.123 Uiso calc R 1 . .
C C15 0.3839(2) 0.1429(2) 0.21508(13) 0.0409(4) Uani d . 1 . .
C C16 0.2306(2) 0.1780(2) 0.15845(12) 0.0417(4) Uani d . 1 . .
C C17 0.1391(2) 0.0840(2) 0.15492(13) 0.0445(4) Uani d . 1 . .
H H17 0.1848 -0.0036 0.1852 0.053 Uiso calc R 1 . .
C C18 -0.0194(2) 0.0952(2) 0.11188(13) 0.0437(4) Uani d . 1 . .
C C19 -0.0947(2) -0.0168(2) 0.12602(14) 0.0463(5) Uani d . 1 . .
C C20 -0.2463(3) -0.0123(3) 0.08936(16) 0.0563(5) Uani d . 1 . .
H H20 -0.2943 -0.0877 0.1009 0.068 Uiso calc R 1 . .
C C21 -0.3265(3) 0.1051(3) 0.03518(16) 0.0563(6) Uani d . 1 . .
H H21 -0.4290 0.1089 0.0099 0.068 Uiso calc R 1 . .
C C22 -0.2554(3) 0.2161(3) 0.01856(15) 0.0555(5) Uani d . 1 . .
H H22 -0.3092 0.2948 -0.0184 0.067 Uiso calc R 1 . .
C C23 -0.1045(3) 0.2112(2) 0.05660(15) 0.0516(5) Uani d . 1 . .
H H23 -0.0580 0.2876 0.0450 0.062 Uiso calc R 1 . .
C C24 -0.0289(3) -0.1560(3) 0.26542(18) 0.0612(6) Uani d . 1 . .
C C25 0.0891(4) -0.2840(3) 0.3062(2) 0.0810(8) Uani d . 1 . .
H H25A 0.1858 -0.2582 0.3265 0.122 Uiso calc R 1 . .
H H25B 0.1185 -0.3553 0.2599 0.122 Uiso calc R 1 . .
H H25C 0.0396 -0.3214 0.3585 0.122 Uiso calc R 1 . .

loop_
_atom_site_aniso_label
_atom_site_aniso_U_11
_atom_site_aniso_U_22
_atom_site_aniso_U_33
_atom_site_aniso_U_12
_atom_site_aniso_U_13
_atom_site_aniso_U_23
S1 0.0523(3) 0.0583(4) 0.0560(3) -0.0191(3) -0.0217(2) 0.0164(3)
O1 0.0699(12) 0.0833(13) 0.1248(17) -0.0447(11) -0.0285(11) 0.0212(12)
O2 0.0430(8) 0.0730(11) 0.0683(10) -0.0222(7) -0.0161(7) 0.0111(8)
O3 0.0549(9) 0.0473(8) 0.0666(10) -0.0140(7) -0.0186(7) 0.0120(7)
O4 0.0563(9) 0.0499(9) 0.0684(10) -0.0095(7) -0.0008(7) -0.0001(7)
O5 0.1234(19) 0.1067(17) 0.0643(12) 0.0321(15) 0.0107(12) 0.0131(11)
N1 0.0579(11) 0.0560(11) 0.0592(11) -0.0222(9) -0.0177(9) 0.0186(9)
N2 0.0374(8) 0.0434(9) 0.0353(8) -0.0103(7) -0.0055(6) 0.0019(6)
C1 0.0444(11) 0.0503(11) 0.0394(10) -0.0129(9) -0.0074(8) 0.0067(8)
C2 0.0333(9) 0.0426(10) 0.0384(9) -0.0083(7) -0.0053(7) 0.0013(8)
C3 0.0408(10) 0.0516(11) 0.0400(10) -0.0163(9) 0.0025(8) -0.0018(8)
C4 0.0555(12) 0.0577(13) 0.0483(11) -0.0237(10) -0.0045(9) 0.0095(9)
C5 0.0342(9) 0.0437(10) 0.0373(9) -0.0139(8) -0.0059(7) 0.0011(8)
C6 0.0470(11) 0.0524(12) 0.0470(11) -0.0083(9) -0.0027(9) -0.0003(9)
C7 0.0581(14) 0.0772(16) 0.0566(14) -0.0151(12) 0.0098(11) -0.0174(12)
C8 0.0754(16) 0.0904(19) 0.0425(12) -0.0371(15) 0.0078(11) -0.0091(12)
C9 0.0877(18) 0.0779(17) 0.0437(12) -0.0279(15) -0.0091(12) 0.0177(11)
C10 0.0588(13) 0.0547(13) 0.0485(12) -0.0088(10) -0.0059(10) 0.0078(10)
C11 0.0420(11) 0.0611(13) 0.0471(11) -0.0179(10) 0.0036(9) -0.0022(10)
C12 0.0417(12) 0.0902(18) 0.0647(15) -0.0188(12) -0.0125(10) -0.0020(13)
C13 0.088(2) 0.102(2) 0.128(3) -0.0310(19) -0.055(2) 0.030(2)
C14 0.092(2) 0.0854(19) 0.0819(18) -0.0525(17) -0.0265(15) 0.0380(15)
C15 0.0426(10) 0.0446(11) 0.0357(9) -0.0116(8) -0.0018(8) -0.0004(8)
C16 0.0420(10) 0.0487(11) 0.0336(9) -0.0100(8) -0.0038(7) -0.0010(8)
C17 0.0452(11) 0.0487(11) 0.0399(10) -0.0125(9) -0.0057(8) 0.0006(8)
C18 0.0439(10) 0.0515(11) 0.0365(9) -0.0129(9) -0.0018(8) -0.0051(8)
C19 0.0461(11) 0.0487(11) 0.0443(11) -0.0118(9) -0.0001(8) -0.0040(9)
C20 0.0498(12) 0.0614(14) 0.0629(13) -0.0231(10) -0.0017(10) -0.0055(11)
C21 0.0424(11) 0.0719(15) 0.0565(13) -0.0172(10) -0.0071(9) -0.0070(11)
C22 0.0530(12) 0.0635(14) 0.0487(12) -0.0126(11) -0.0120(9) 0.0030(10)
C23 0.0533(12) 0.0564(12) 0.0483(11) -0.0205(10) -0.0099(9) 0.0038(9)
C24 0.0591(14) 0.0552(14) 0.0684(15) -0.0133(11) -0.0091(12) 0.0029(11)
C25 0.0785(18) 0.0565(15) 0.105(2) -0.0147(13) -0.0237(16) 0.0202(14)

loop_
_atom_type_symbol
_atom_type_description
_atom_type_scat_dispersion_real
_atom_type_scat_dispersion_imag
_atom_type_scat_source
C C 0.0033 0.0016 'International Tables Vol C Tables 4.2.6.8 and 6.1.1.4'
H H 0.0000 0.0000 'International Tables Vol C Tables 4.2.6.8 and 6.1.1.4'
N N 0.0061 0.0033 'International Tables Vol C Tables 4.2.6.8 and 6.1.1.4'
O O 0.0106 0.0060 'International Tables Vol C Tables 4.2.6.8 and 6.1.1.4'
S S 0.1246 0.1234 'International Tables Vol C Tables 4.2.6.8 and 6.1.1.4'

loop_
_geom_angle_atom_site_label_1
_geom_angle_atom_site_label_2
_geom_angle_atom_site_label_3
_geom_angle_site_symmetry_1
_geom_angle_site_symmetry_3
_geom_angle
_geom_angle_publ_flag
C16 S1 C1 . . 91.39(9) ?
C11 O2 C12 . . 116.05(18) ?
C24 O4 C19 . . 118.48(17) ?
C1 N1 C4 . . 116.62(18) ?
C1 N2 C15 . . 116.40(16) ?
C1 N2 C2 . . 121.05(16) ?
C15 N2 C2 . . 122.13(15) ?
N1 C1 N2 . . 126.93(18) ?
N1 C1 S1 . . 121.26(15) ?
N2 C1 S1 . . 111.80(14) ?
N2 C2 C5 . . 109.63(14) ?
N2 C2 C3 . . 107.89(15) ?
C5 C2 C3 . . 112.53(15) ?
N2 C2 H2 . . 108.9 ?
C5 C2 H2 . . 108.9 ?
C3 C2 H2 . . 108.9 ?
C4 C3 C11 . . 121.68(19) ?
C4 C3 C2 . . 122.34(18) ?
C11 C3 C2 . . 115.93(17) ?
C3 C4 N1 . . 122.26(19) ?
C3 C4 C14 . . 126.5(2) ?
N1 C4 C14 . . 111.25(19) ?
C10 C5 C6 . . 118.94(18) ?
C10 C5 C2 . . 120.72(17) ?
C6 C5 C2 . . 120.33(17) ?
C7 C6 C5 . . 120.7(2) ?
C7 C6 H6 . . 119.6 ?
C5 C6 H6 . . 119.6 ?
C8 C7 C6 . . 120.0(2) ?
C8 C7 H7 . . 120.0 ?
C6 C7 H7 . . 120.0 ?
C7 C8 C9 . . 119.8(2) ?
C7 C8 H8 . . 120.1 ?
C9 C8 H8 . . 120.1 ?
C8 C9 C10 . . 120.5(2) ?
C8 C9 H9 . . 119.8 ?
C10 C9 H9 . . 119.8 ?
C5 C10 C9 . . 120.0(2) ?
C5 C10 H10 . . 120.0 ?
C9 C10 H10 . . 120.0 ?
O1 C11 O2 . . 121.8(2) ?
O1 C11 C3 . . 126.4(2) ?
O2 C11 C3 . . 111.81(18) ?
C13 C12 O2 . . 108.6(2) ?
C13 C12 H12A . . 110.0 ?
O2 C12 H12A . . 110.0 ?
C13 C12 H12B . . 110.0 ?
O2 C12 H12B . . 110.0 ?
H12A C12 H12B . . 108.4 ?
C12 C13 H13A . . 109.5 ?
C12 C13 H13B . . 109.5 ?
H13A C13 H13B . . 109.5 ?
C12 C13 H13C . . 109.5 ?
H13A C13 H13C . . 109.5 ?
H13B C13 H13C . . 109.5 ?
C4 C14 H14A . . 109.5 ?
C4 C14 H14B . . 109.5 ?
H14A C14 H14B . . 109.5 ?
C4 C14 H14C . . 109.5 ?
H14A C14 H14C . . 109.5 ?
H14B C14 H14C . . 109.5 ?
O3 C15 N2 . . 123.80(17) ?
O3 C15 C16 . . 126.21(18) ?
N2 C15 C16 . . 109.98(16) ?
C17 C16 C15 . . 119.85(18) ?
C17 C16 S1 . . 129.76(16) ?
C15 C16 S1 . . 110.33(14) ?
C16 C17 C18 . . 130.97(19) ?
C16 C17 H17 . . 114.5 ?
C18 C17 H17 . . 114.5 ?
C23 C18 C19 . . 116.47(18) ?
C23 C18 C17 . . 124.65(19) ?
C19 C18 C17 . . 118.87(18) ?
C20 C19 C18 . . 122.2(2) ?
C20 C19 O4 . . 119.12(19) ?
C18 C19 O4 . . 118.50(18) ?
C19 C20 C21 . . 119.4(2) ?
C19 C20 H20 . . 120.3 ?
C21 C20 H20 . . 120.3 ?
C22 C21 C20 . . 120.1(2) ?
C22 C21 H21 . . 119.9 ?
C20 C21 H21 . . 119.9 ?
C21 C22 C23 . . 120.0(2) ?
C21 C22 H22 . . 120.0 ?
C23 C22 H22 . . 120.0 ?
C22 C23 C18 . . 121.9(2) ?
C22 C23 H23 . . 119.1 ?
C18 C23 H23 . . 119.1 ?
O5 C24 O4 . . 121.8(2) ?
O5 C24 C25 . . 126.7(3) ?
O4 C24 C25 . . 111.4(2) ?
C24 C25 H25A . . 109.5 ?
C24 C25 H25B . . 109.5 ?
H25A C25 H25B . . 109.5 ?
C24 C25 H25C . . 109.5 ?
H25A C25 H25C . . 109.5 ?
H25B C25 H25C . . 109.5 ?

loop_
_geom_bond_atom_site_label_1
_geom_bond_atom_site_label_2
_geom_bond_site_symmetry_2
_geom_bond_distance
_geom_bond_publ_flag
S1 C16 . 1.747(2) ?
S1 C1 . 1.752(2) ?
O1 C11 . 1.194(3) ?
O2 C11 . 1.321(3) ?
O2 C12 . 1.448(3) ?
O3 C15 . 1.204(2) ?
O4 C24 . 1.341(3) ?
O4 C19 . 1.402(2) ?
O5 C24 . 1.183(3) ?
N1 C1 . 1.270(3) ?
N1 C4 . 1.412(3) ?
N2 C1 . 1.363(2) ?
N2 C15 . 1.382(2) ?
N2 C2 . 1.479(2) ?
C2 C5 . 1.518(2) ?
C2 C3 . 1.523(3) ?
C2 H2 . 0.9800 ?
C3 C4 . 1.339(3) ?
C3 C11 . 1.473(3) ?
C4 C14 . 1.501(3) ?
C5 C10 . 1.373(3) ?
C5 C6 . 1.379(3) ?
C6 C7 . 1.377(3) ?
C6 H6 . 0.9300 ?
C7 C8 . 1.364(4) ?
C7 H7 . 0.9300 ?
C8 C9 . 1.365(4) ?
C8 H8 . 0.9300 ?
C9 C10 . 1.385(3) ?
C9 H9 . 0.9300 ?
C10 H10 . 0.9300 ?
C12 C13 . 1.447(4) ?
C12 H12A . 0.9700 ?
C12 H12B . 0.9700 ?
C13 H13A . 0.9600 ?
C13 H13B . 0.9600 ?
C13 H13C . 0.9600 ?
C14 H14A . 0.9600 ?
C14 H14B . 0.9600 ?
C14 H14C . 0.9600 ?
C15 C16 . 1.487(3) ?
C16 C17 . 1.336(3) ?
C17 C18 . 1.451(3) ?
C17 H17 . 0.9300 ?
C18 C23 . 1.391(3) ?
C18 C19 . 1.397(3) ?
C19 C20 . 1.373(3) ?
C20 C21 . 1.380(3) ?
C20 H20 . 0.9300 ?
C21 C22 . 1.370(3) ?
C21 H21 . 0.9300 ?
C22 C23 . 1.375(3) ?
C22 H22 . 0.9300 ?
C23 H23 . 0.9300 ?
C24 C25 . 1.481(3) ?
C25 H25A . 0.9600 ?
C25 H25B . 0.9600 ?
C25 H25C . 0.9600 ?

loop_
_geom_hbond_atom_site_label_D
_geom_hbond_atom_site_label_H
_geom_hbond_atom_site_label_A
_geom_hbond_site_symmetry_A
_geom_hbond_distance_DH
_geom_hbond_distance_HA
_geom_hbond_distance_DA
_geom_hbond_angle_DHA
C2 H2 O5 1_655 0.98 2.58 3.532(3) 163
C12 H12a Cg1 1_655 0.97 2.98 3.902(3) 160

loop_
_geom_torsion_atom_site_label_1
_geom_torsion_atom_site_label_2
_geom_torsion_atom_site_label_3
_geom_torsion_atom_site_label_4
_geom_torsion_site_symmetry_1
_geom_torsion_site_symmetry_2
_geom_torsion_site_symmetry_3
_geom_torsion_site_symmetry_4
_geom_torsion
_geom_torsion_publ_flag
C4 N1 C1 N2 . . . . 2.8(3) ?
C4 N1 C1 S1 . . . . -175.81(16) ?
C15 N2 C1 N1 . . . . -175.5(2) ?
C2 N2 C1 N1 . . . . 11.7(3) ?
C15 N2 C1 S1 . . . . 3.2(2) ?
C2 N2 C1 S1 . . . . -169.56(13) ?
C16 S1 C1 N1 . . . . 177.52(19) ?
C16 S1 C1 N2 . . . . -1.30(15) ?
C1 N2 C2 C5 . . . . 103.91(19) ?
C15 N2 C2 C5 . . . . -68.5(2) ?
C1 N2 C2 C3 . . . . -18.9(2) ?
C15 N2 C2 C3 . . . . 168.69(16) ?
N2 C2 C3 C4 . . . . 15.1(3) ?
C5 C2 C3 C4 . . . . -106.0(2) ?
N2 C2 C3 C11 . . . . -167.40(15) ?
C5 C2 C3 C11 . . . . 71.5(2) ?
C11 C3 C4 N1 . . . . 179.53(19) ?
C2 C3 C4 N1 . . . . -3.1(3) ?
C11 C3 C4 C14 . . . . 0.7(4) ?
C2 C3 C4 C14 . . . . 178.1(2) ?
C1 N1 C4 C3 . . . . -7.1(3) ?
C1 N1 C4 C14 . . . . 171.9(2) ?
N2 C2 C5 C10 . . . . 114.6(2) ?
C3 C2 C5 C10 . . . . -125.3(2) ?
N2 C2 C5 C6 . . . . -64.7(2) ?
C3 C2 C5 C6 . . . . 55.3(2) ?
C10 C5 C6 C7 . . . . -0.7(3) ?
C2 C5 C6 C7 . . . . 178.63(19) ?
C5 C6 C7 C8 . . . . 0.3(4) ?
C6 C7 C8 C9 . . . . 0.6(4) ?
C7 C8 C9 C10 . . . . -1.1(4) ?
C6 C5 C10 C9 . . . . 0.3(3) ?
C2 C5 C10 C9 . . . . -179.1(2) ?
C8 C9 C10 C5 . . . . 0.6(4) ?
C12 O2 C11 O1 . . . . 1.7(3) ?
C12 O2 C11 C3 . . . . -176.56(17) ?
C4 C3 C11 O1 . . . . 9.3(4) ?
C2 C3 C11 O1 . . . . -168.3(2) ?
C4 C3 C11 O2 . . . . -172.59(19) ?
C2 C3 C11 O2 . . . . 9.8(2) ?
C11 O2 C12 C13 . . . . -179.7(2) ?
C1 N2 C15 O3 . . . . 177.60(18) ?
C2 N2 C15 O3 . . . . -9.7(3) ?
C1 N2 C15 C16 . . . . -3.7(2) ?
C2 N2 C15 C16 . . . . 168.97(15) ?
O3 C15 C16 C17 . . . . 3.7(3) ?
N2 C15 C16 C17 . . . . -174.93(17) ?
O3 C15 C16 S1 . . . . -178.82(17) ?
N2 C15 C16 S1 . . . . 2.55(19) ?
C1 S1 C16 C17 . . . . 176.4(2) ?
C1 S1 C16 C15 . . . . -0.73(14) ?
C15 C16 C17 C18 . . . . 174.58(18) ?
S1 C16 C17 C18 . . . . -2.3(3) ?
C16 C17 C18 C23 . . . . 5.5(3) ?
C16 C17 C18 C19 . . . . -174.4(2) ?
C23 C18 C19 C20 . . . . -1.4(3) ?
C17 C18 C19 C20 . . . . 178.47(19) ?
C23 C18 C19 O4 . . . . 173.64(17) ?
C17 C18 C19 O4 . . . . -6.5(3) ?
C24 O4 C19 C20 . . . . -89.8(2) ?
C24 O4 C19 C18 . . . . 94.9(2) ?
C18 C19 C20 C21 . . . . 1.3(3) ?
O4 C19 C20 C21 . . . . -173.78(19) ?
C19 C20 C21 C22 . . . . -0.2(3) ?
C20 C21 C22 C23 . . . . -0.6(3) ?
C21 C22 C23 C18 . . . . 0.4(3) ?
C19 C18 C23 C22 . . . . 0.6(3) ?
C17 C18 C23 C22 . . . . -179.28(19) ?
C19 O4 C24 O5 . . . . 5.5(4) ?
C19 O4 C24 C25 . . . . -172.2(2) ?

loop_
_cod_related_entry_id
_cod_related_entry_database
_cod_related_entry_code
1 ChemSpider 4658276
